data_7248839
loop_
_publ_author_name
'Atoini, Youssef'
'Harrowfield, Jack'
'Thu\'ery, Pierre'

_publ_section_title
;
 4-(Ammoniomethyl)benzoate, a protic zwitterionic bifunctional linker in
 uranyl ion carboxylate complexes
;
_journal_issue 27
_journal_name_full CrystEngComm
_journal_page_first 3714
_journal_page_last 3725
_journal_paper_doi 10.1039/D4CE00381K
_journal_volume 26
_journal_year 2024
_chemical_absolute_configuration
;
Refined as an inversion twin.
;
_chemical_formula_sum 'C19 H18.5 N1.5 O10 U'
_chemical_formula_weight 665.88
_space_group_crystal_system orthorhombic
_space_group_IT_number 29
_space_group_name_Hall 'P 2c -2ac'
_space_group_name_H-M_alt 'P c a 21'
_atom_sites_solution_hydrogens mixed
_audit_update_record
;
2024-04-12 deposited with the CCDC.	2024-06-03 downloaded from the CCDC.
;
_cell_angle_alpha 90
_cell_angle_beta 90
_cell_angle_gamma 90
_cell_formula_units_Z 8
_cell_length_a 13.3970(4)
_cell_length_b 13.1905(4)
_cell_length_c 23.2768(6)
_cell_measurement_reflns_used 9992
_cell_measurement_temperature 100(2)
_cell_measurement_theta_max 30.5082
_cell_measurement_theta_min 2.1664
_cell_volume 4113.3(2)
_computing_cell_refinement 'SAINT V8.40B (Bruker AXS LLC, 2019)'
_computing_data_collection 'Bruker Instrument Service v8.5.0.27 Release'
_computing_data_reduction 'SAINT V8.40B (Bruker AXS LLC, 2019)'
_computing_molecular_graphics 'shelXle (C.B. Huebschle, rev 1380)'
_computing_structure_refinement 'SHELXL-2019/1 (Sheldrick, 2019)'
_computing_structure_solution 'XT, VERSION 2018/2'
_diffrn_ambient_temperature 100(2)
_diffrn_detector_area_resol_mean 7.41
_diffrn_detector_type 'Bruker PHOTON III area detector'
_diffrn_measured_fraction_theta_full 0.999
_diffrn_measured_fraction_theta_max 0.999
_diffrn_measurement_device 'Kappa diffractometer'
_diffrn_measurement_device_type 'Bruker D8 Quest'
_diffrn_measurement_method '\f and \w scans'
_diffrn_radiation_monochromator 'multilayer mirror optics'
_diffrn_radiation_type MoK\a
_diffrn_radiation_wavelength 0.71073
_diffrn_reflns_av_R_equivalents 0.0420
_diffrn_reflns_av_unetI/netI 0.0207
_diffrn_reflns_limit_h_max 16
_diffrn_reflns_limit_h_min -16
_diffrn_reflns_limit_k_max 16
_diffrn_reflns_limit_k_min -16
_diffrn_reflns_limit_l_max 28
_diffrn_reflns_limit_l_min -28
_diffrn_reflns_number 83254
_diffrn_reflns_theta_full 25.67
_diffrn_reflns_theta_max 25.67
_diffrn_reflns_theta_min 2.17
_diffrn_source 'microfocus sealed X-ray tube'
_diffrn_source_current 1.4
_diffrn_source_type 'Incoatec I\ms 70 W'
_diffrn_source_voltage 50
_exptl_absorpt_coefficient_mu 7.952
_exptl_absorpt_correction_T_max 0.75
_exptl_absorpt_correction_T_min 0.60
_exptl_absorpt_correction_type multi-scan
_exptl_absorpt_process_details
;
Krause, L., Herbst-Irmer, R., Sheldrick, G. M., Stalke, D. (2015).
"Comparison of silver and molybdenum microfocus X-ray sources for
single-crystal structure determination"
J. Appl. Cryst. 48, 3-10.
doi:10.1107/S1600576714022985
;
_exptl_crystal_colour 'translucent light yellow'
_exptl_crystal_density_diffrn 2.151
_exptl_crystal_density_method 'not measured'
_exptl_crystal_description parallelepiped
_exptl_crystal_F_000 2520
_exptl_crystal_size_max 0.093
_exptl_crystal_size_mid 0.064
_exptl_crystal_size_min 0.059
_refine_diff_density_max 1.967
_refine_diff_density_min -0.796
_refine_ls_abs_structure_details
;
Refined as an inversion twin.
;
_refine_ls_abs_structure_Flack 0.442(9)
_refine_ls_extinction_method none
_refine_ls_goodness_of_fit_ref 1.066
_refine_ls_hydrogen_treatment mixed
_refine_ls_matrix_type full
_refine_ls_number_parameters 652
_refine_ls_number_reflns 7797
_refine_ls_number_restraints 213
_refine_ls_restrained_S_all 1.139
_refine_ls_R_factor_all 0.0255
_refine_ls_R_factor_gt 0.0246
_refine_ls_shift/su_max 0.001
_refine_ls_shift/su_mean 0.000
_refine_ls_structure_factor_coef Fsqd
_refine_ls_weighting_details 'w=1/[\s^2^(Fo^2^)+(0.0265P)^2^+17.7426P] where P=(Fo^2^+2Fc^2^)/3'
_refine_ls_weighting_scheme calc
_refine_ls_wR_factor_gt 0.0601
_refine_ls_wR_factor_ref 0.0606
_reflns_number_gt 7602
_reflns_number_total 7797
_reflns_threshold_expression 'I > 2\s(I)'
_cod_data_source_file d4ce00381k1.cif
_cod_data_source_block 6
_cod_depositor_comments
;
The following automatic conversions were performed:

data item '_exptl_absorpt_correction_type' value 'Multi-Scan' was
changed to 'multi-scan' in accordance with the
/home/data/users/saulius/crontab/automatic-downloads/rss-feeds/RSC/lib/dictionaries/cif_core.dic
dictionary named 'cif_core.dic' version 2.4.2 last updated on
2011-04-26.

Automatic conversion script
Id: cif_fix_values 8170 2020-07-09 18:12:32Z antanas 

 Adding full bibliography for 7248834--7248840.cif.
;
_cod_original_formula_sum 'C19 H18.50 N1.50 O10 U'
_cod_database_code 7248839

loop_
_space_group_symop_operation_xyz
'x, y, z'
'-x, -y, z+1/2'
'x+1/2, -y, z'
'-x+1/2, y, z+1/2'

loop_
_atom_site_type_symbol
_atom_site_label
_atom_site_fract_x
_atom_site_fract_y
_atom_site_fract_z
_atom_site_U_iso_or_equiv
_atom_site_adp_type
_atom_site_calc_flag
_atom_site_refinement_flags_adp
_atom_site_refinement_flags_occupancy
_atom_site_refinement_flags_posn
_atom_site_occupancy
_atom_site_disorder_assembly
_atom_site_disorder_group
U U1 0.35277(2) 0.95581(2) 0.58463(2) 0.01918(8) Uani d . . . 1.000000 . .
U U2 0.37252(3) 0.64991(2) 0.42711(2) 0.02657(9) Uani d . . D 1.000000 . .
O O1 0.2226(5) 0.9479(5) 0.5788(4) 0.0361(16) Uani d U . . 1.000000 . .
O O2 0.4820(6) 0.9637(7) 0.5873(6) 0.057(2) Uani d U . . 1.000000 . .
O O3A 0.2496(6) 0.6842(9) 0.4395(5) 0.028(3) Uani d U P D 0.555(9) A 1
O O4A 0.5039(5) 0.6269(9) 0.4219(6) 0.029(2) Uani d U P D 0.555(9) A 1
O O3B 0.2426(5) 0.6218(12) 0.4318(7) 0.029(3) Uani d U P D 0.445(9) A 2
O O4B 0.4940(6) 0.6914(12) 0.4174(6) 0.030(3) Uani d U P D 0.445(9) A 2
O O5 0.3617(6) 0.9652(6) 0.4798(4) 0.0241(19) Uani d . . . 1.000000 . .
O O6A 0.4212(8) 0.8206(7) 0.4445(4) 0.020(3) Uani d U P D 0.555(9) A 1
O O7A 0.3521(9) 1.4843(8) 0.4501(5) 0.024(3) Uani d U P D 0.555(9) A 1
O O8A 0.4682(8) 1.3709(9) 0.4303(7) 0.034(3) Uani d U P D 0.555(9) A 1
O O6B 0.3140(10) 0.8180(9) 0.4440(5) 0.020(3) Uani d U P D 0.445(9) A 2
O O7B 0.4059(12) 1.4822(9) 0.4422(6) 0.028(4) Uani d U P D 0.445(9) A 2
O O8B 0.4894(10) 1.3441(10) 0.4210(8) 0.032(3) Uani d U P D 0.445(9) A 2
O O9 0.3539(6) 1.0526(5) 0.3798(3) 0.0285(19) Uani d . . . 1.000000 . .
O O10 0.3225(7) 1.2416(5) 0.3929(3) 0.0408(18) Uani d . . D 1.000000 . .
O O11 0.3595(7) 0.7868(7) 0.5644(4) 0.053(2) Uani d U . . 1.000000 . .
O O12 0.3945(7) 0.6343(6) 0.5304(3) 0.036(2) Uani d . . . 1.000000 . .
O O13 0.3427(8) 0.1300(6) 0.5710(3) 0.057(3) Uani d . . . 1.000000 . .
O O14 0.4338(7) 0.2614(6) 0.5488(3) 0.048(2) Uani d . . . 1.000000 . .
O O15 0.4193(5) 0.5560(4) 0.6344(2) 0.0208(13) Uani d . . . 1.000000 . .
O O16 0.3853(5) 0.3625(5) 0.6401(3) 0.0233(15) Uani d . . . 1.000000 . .
O O17 0.3457(6) 0.8673(5) 0.6755(3) 0.0278(16) Uani d . . . 1.000000 . .
O O18 0.3498(6) 1.0327(5) 0.6811(3) 0.0287(16) Uani d . . . 1.000000 . .
O O19 0.3492(5) 0.5631(5) 0.3369(3) 0.0251(14) Uani d U . . 1.000000 . .
O O20 0.3630(7) 0.7256(7) 0.3313(4) 0.046(2) Uani d U . . 1.000000 . .
N N1 0.5073(7) 0.8463(6) 0.9562(3) 0.0307(18) Uani d . . D 1.000000 . .
H H1A 0.566(7) 0.888(5) 0.948(3) 0.037000 Uiso d U . D 1.000000 . .
H H1B 0.516(7) 0.828(6) 0.9933(12) 0.037000 Uiso d U . D 1.000000 . .
H H1C 0.514(7) 0.792(4) 0.933(3) 0.037000 Uiso d U . D 1.000000 . .
N N2 0.4654(6) 0.5566(6) 0.0443(3) 0.0244(16) Uani d . . D 1.000000 . .
H H2A 0.514(5) 0.602(4) 0.054(3) 0.029000 Uiso d U . D 1.000000 . .
H H2B 0.468(6) 0.545(5) 0.0059(8) 0.029000 Uiso d U . D 1.000000 . .
H H2C 0.478(6) 0.497(3) 0.063(3) 0.029000 Uiso d U . D 1.000000 . .
N N3 0.6336(9) 0.6666(10) 0.5638(6) 0.064(3) Uani d . . . 1.000000 . .
C C1 0.3604(7) 1.1061(8) 0.3293(4) 0.030(2) Uani d . . . 1.000000 . .
C C2 0.3468(8) 1.2133(9) 0.3375(6) 0.040(3) Uani d . . . 1.000000 . .
C C3 0.3571(8) 1.2739(10) 0.2903(6) 0.046(3) Uani d . . . 1.000000 . .
H H3 0.350386 1.345218 0.294323 0.055000 Uiso calc U . R 1.000000 . .
C C4 0.3762(8) 1.2349(10) 0.2388(6) 0.042(3) Uani d . . . 1.000000 . .
H H4 0.383786 1.280363 0.207416 0.050000 Uiso calc U . R 1.000000 . .
C C5 0.3856(8) 1.1340(11) 0.2282(5) 0.044(3) Uani d . . . 1.000000 . .
H H5 0.396766 1.108926 0.190458 0.052000 Uiso calc U . R 1.000000 . .
C C6 0.3777(8) 1.0675(10) 0.2764(5) 0.037(3) Uani d . . . 1.000000 . .
H H6 0.384695 0.996411 0.271389 0.044000 Uiso calc U . R 1.000000 . .
C C7 0.3672(10) 0.9446(8) 0.3780(4) 0.029(3) Uani d . . D 1.000000 . .
H H7A 0.423803 0.927779 0.354606 0.034000 Uiso d U P R 0.555(9) A 1
H H7B 0.309103 0.912749 0.361946 0.034000 Uiso d U P R 0.555(9) A 1
H H7C 0.434733 0.927719 0.368146 0.034000 Uiso d U P R 0.445(9) A 2
H H7D 0.323083 0.914620 0.350286 0.034000 Uiso d U P R 0.445(9) A 2
C C8A 0.3859(13) 0.9080(8) 0.4391(4) 0.014(4) Uani d U P D 0.555(9) A 1
C C8B 0.3453(16) 0.9070(10) 0.4383(5) 0.015(5) Uani d U P D 0.445(9) A 2
C C9 0.3033(7) 1.3457(6) 0.4055(5) 0.059(4) Uani d . . D 1.000000 . .
H H9A 0.239378 1.352742 0.423709 0.071000 Uiso d U P R 0.555(9) A 1
H H9B 0.299808 1.379863 0.369170 0.071000 Uiso d U P R 0.555(9) A 1
H H9C 0.254208 1.354322 0.435160 0.071000 Uiso d U P R 0.445(9) A 2
H H9D 0.279858 1.378403 0.371250 0.071000 Uiso d U P R 0.445(9) A 2
C C10A 0.3851(7) 1.4029(8) 0.4362(7) 0.030(4) Uani d U P D 0.555(9) A 1
C C10B 0.4045(8) 1.3907(11) 0.4221(11) 0.027(4) Uani d U P D 0.445(9) A 2
C C11 0.4134(7) 0.5152(6) 0.6890(3) 0.0175(17) Uani d . . . 1.000000 . .
C C12 0.3948(6) 0.4118(6) 0.6913(3) 0.0163(17) Uani d . . . 1.000000 . .
C C13 0.3820(9) 0.3655(7) 0.7454(4) 0.025(2) Uani d . . . 1.000000 . .
H H13 0.362979 0.296191 0.747605 0.031000 Uiso calc U . R 1.000000 . .
C C14 0.3972(7) 0.4208(8) 0.7959(4) 0.0247(19) Uani d . . . 1.000000 . .
H H14 0.393030 0.388382 0.832264 0.030000 Uiso calc U . R 1.000000 . .
C C15 0.4184(7) 0.5238(7) 0.7923(4) 0.026(2) Uani d . . . 1.000000 . .
H H15 0.425519 0.562677 0.826362 0.031000 Uiso calc U . R 1.000000 . .
C C16 0.4294(7) 0.5700(7) 0.7390(4) 0.0246(19) Uani d . . . 1.000000 . .
H H16 0.447811 0.639474 0.736788 0.029000 Uiso calc U . R 1.000000 . .
C C17 0.4045(8) 0.6641(7) 0.6319(4) 0.021(2) Uani d U . . 1.000000 . .
H H17A 0.463802 0.699461 0.647466 0.025000 Uiso calc U . R 1.000000 . .
H H17B 0.345801 0.683384 0.655236 0.025000 Uiso calc U . R 1.000000 . .
C C18 0.3883(7) 0.6943(7) 0.5702(4) 0.023(2) Uani d U . . 1.000000 . .
C C19 0.3616(8) 0.2598(7) 0.6414(4) 0.025(2) Uani d . . . 1.000000 . .
H H19A 0.290464 0.251206 0.651675 0.030000 Uiso calc U . R 1.000000 . .
H H19B 0.402555 0.225307 0.670874 0.030000 Uiso calc U . R 1.000000 . .
C C20 0.3809(6) 0.2133(7) 0.5839(5) 0.0252(18) Uani d U . . 1.000000 . .
C C21 0.3514(7) 0.9458(8) 0.7065(5) 0.021(3) Uani d . . . 1.000000 . .
C C22 0.3603(7) 0.9363(8) 0.7683(5) 0.020(2) Uani d . . . 1.000000 . .
C C23 0.3683(8) 1.0205(8) 0.8047(4) 0.024(2) Uani d . . . 1.000000 . .
H H23 0.364358 1.086974 0.789078 0.029000 Uiso calc U . R 1.000000 . .
C C24 0.3817(7) 1.0077(8) 0.8626(4) 0.027(2) Uani d . . . 1.000000 . .
H H24 0.386830 1.065653 0.886701 0.032000 Uiso calc U . R 1.000000 . .
C C25 0.3879(7) 0.9129(8) 0.8865(4) 0.027(2) Uani d . . . 1.000000 . .
C C26 0.3776(7) 0.8269(8) 0.8514(4) 0.025(2) Uani d . . . 1.000000 . .
H H26 0.380439 0.760758 0.867412 0.030000 Uiso calc U . R 1.000000 . .
C C27 0.3636(7) 0.8403(7) 0.7941(4) 0.025(2) Uani d . . . 1.000000 . .
H H27 0.355655 0.782127 0.770509 0.030000 Uiso calc U . R 1.000000 . .
C C28 0.4097(8) 0.8962(8) 0.9498(4) 0.030(2) Uani d . . . 1.000000 . .
H H28A 0.410270 0.962173 0.970113 0.036000 Uiso calc U . R 1.000000 . .
H H28B 0.356877 0.853451 0.967020 0.036000 Uiso calc U . R 1.000000 . .
C C29 0.3527(8) 0.6427(7) 0.3075(5) 0.021(2) Uani d . . . 1.000000 . .
C C30 0.3494(7) 0.6338(7) 0.2425(4) 0.0220(19) Uani d . . . 1.000000 . .
C C31 0.3327(7) 0.5422(7) 0.2177(4) 0.0230(19) Uani d . . . 1.000000 . .
H H31 0.319262 0.485129 0.241419 0.028000 Uiso calc U . R 1.000000 . .
C C32 0.3350(7) 0.5301(8) 0.1578(4) 0.025(2) Uani d . . . 1.000000 . .
H H32 0.321837 0.465789 0.141064 0.030000 Uiso calc U . R 1.000000 . .
C C33 0.3566(7) 0.6136(9) 0.1231(4) 0.023(2) Uani d . . . 1.000000 . .
C C34 0.3707(7) 0.7085(8) 0.1480(4) 0.027(2) Uani d . . . 1.000000 . .
H H34 0.382973 0.765809 0.124363 0.032000 Uiso calc U . R 1.000000 . .
C C35 0.3668(7) 0.7200(8) 0.2083(4) 0.029(2) Uani d . . . 1.000000 . .
H H35 0.375772 0.784667 0.225513 0.035000 Uiso calc U . R 1.000000 . .
C C36 0.3643(8) 0.5985(9) 0.0591(4) 0.028(2) Uani d . . . 1.000000 . .
H H36A 0.311721 0.550974 0.046138 0.033000 Uiso calc U . R 1.000000 . .
H H36B 0.354104 0.664050 0.039248 0.033000 Uiso calc U . R 1.000000 . .
C C37 0.6404(9) 0.7376(10) 0.5373(5) 0.045(3) Uani d . . . 1.000000 . .
C C38 0.6441(10) 0.8298(9) 0.5032(6) 0.047(3) Uani d . . . 1.000000 . .
H H38A 0.588443 0.830232 0.475890 0.070000 Uiso calc U . R 1.000000 . .
H H38B 0.707393 0.832441 0.482078 0.070000 Uiso calc U . R 1.000000 . .
H H38C 0.639096 0.888818 0.528566 0.070000 Uiso calc U . R 1.000000 . .

loop_
_atom_site_aniso_label
_atom_site_aniso_U_11
_atom_site_aniso_U_22
_atom_site_aniso_U_33
_atom_site_aniso_U_12
_atom_site_aniso_U_13
_atom_site_aniso_U_23
U1 0.03342(15) 0.01328(14) 0.01085(13) 0.00007(11) -0.00058(15) -0.00179(15)
U2 0.0537(2) 0.01354(15) 0.01243(14) 0.00407(14) 0.00788(18) -0.00006(13)
O1 0.047(3) 0.045(3) 0.016(3) -0.003(3) -0.003(3) 0.008(3)
O2 0.046(4) 0.095(6) 0.030(4) -0.004(4) -0.007(5) -0.014(5)
O3A 0.043(5) 0.021(5) 0.019(5) 0.006(4) -0.002(4) 0.001(4)
O4A 0.049(5) 0.023(5) 0.015(4) -0.006(4) -0.002(4) -0.006(4)
O3B 0.042(5) 0.028(5) 0.017(5) 0.009(5) 0.001(5) -0.004(5)
O4B 0.047(5) 0.023(5) 0.021(5) -0.005(5) 0.001(4) -0.001(5)
O5 0.051(5) 0.010(4) 0.011(4) 0.000(3) 0.001(3) 0.000(3)
O6A 0.031(4) 0.015(4) 0.014(4) 0.000(3) -0.003(3) -0.003(3)
O7A 0.027(4) 0.021(4) 0.024(4) 0.006(3) 0.001(3) 0.000(3)
O8A 0.041(3) 0.030(3) 0.031(3) -0.008(3) 0.001(3) -0.003(3)
O6B 0.025(5) 0.019(5) 0.018(5) 0.002(3) 0.002(3) -0.003(3)
O7B 0.039(5) 0.022(5) 0.022(5) 0.007(4) 0.000(4) -0.001(4)
O8B 0.036(4) 0.028(4) 0.031(4) 0.000(3) 0.001(3) -0.002(3)
O9 0.055(5) 0.016(4) 0.015(4) -0.010(3) -0.008(3) 0.004(3)
O10 0.067(5) 0.020(4) 0.035(4) 0.009(4) -0.007(4) -0.001(3)
O11 0.082(4) 0.037(4) 0.040(4) 0.014(3) -0.011(3) 0.005(3)
O12 0.071(6) 0.019(4) 0.018(4) 0.004(4) 0.005(4) -0.008(3)
O13 0.131(8) 0.023(4) 0.018(4) -0.006(5) 0.002(4) 0.002(3)
O14 0.068(6) 0.039(5) 0.037(4) -0.019(4) 0.024(4) -0.018(4)
O15 0.038(4) 0.013(3) 0.011(3) 0.004(3) 0.003(3) -0.002(2)
O16 0.040(4) 0.012(3) 0.017(3) -0.002(3) 0.002(3) 0.000(3)
O17 0.056(4) 0.015(3) 0.013(3) -0.001(3) -0.005(3) -0.003(3)
O18 0.062(5) 0.012(3) 0.013(3) 0.004(3) 0.003(3) 0.001(3)
O19 0.034(3) 0.023(3) 0.019(3) -0.001(2) -0.003(2) 0.000(2)
O20 0.079(4) 0.033(3) 0.026(3) 0.006(3) 0.009(3) 0.001(3)
N1 0.053(5) 0.024(4) 0.015(4) -0.004(4) -0.003(4) 0.006(3)
N2 0.036(4) 0.025(4) 0.012(3) 0.002(3) 0.002(3) 0.001(3)
N3 0.063(7) 0.059(8) 0.070(9) 0.000(5) 0.001(6) 0.029(7)
C1 0.038(5) 0.030(5) 0.023(5) -0.009(4) -0.008(4) 0.008(4)
C2 0.042(6) 0.025(6) 0.053(7) -0.002(5) -0.004(5) 0.016(5)
C3 0.033(6) 0.034(6) 0.070(9) 0.002(5) 0.001(5) 0.028(7)
C4 0.037(6) 0.048(8) 0.040(7) 0.003(5) 0.008(5) 0.030(6)
C5 0.029(5) 0.078(10) 0.024(6) 0.001(6) 0.001(4) 0.006(6)
C6 0.033(5) 0.041(7) 0.036(6) -0.007(5) -0.005(5) 0.001(5)
C7 0.057(7) 0.015(5) 0.014(5) 0.008(5) 0.004(5) 0.000(4)
C8A 0.015(5) 0.017(5) 0.009(5) -0.003(4) 0.000(4) -0.002(4)
C8B 0.017(6) 0.016(6) 0.012(6) 0.001(4) 0.001(4) 0.001(4)
C9 0.075(9) 0.031(6) 0.072(10) 0.016(6) 0.010(7) 0.010(6)
C10A 0.031(4) 0.029(4) 0.030(4) 0.0002(15) -0.0005(15) 0.0001(15)
C10B 0.029(4) 0.026(4) 0.026(4) 0.0001(15) 0.0001(15) -0.0001(15)
C11 0.027(5) 0.014(4) 0.012(4) 0.006(3) -0.002(3) 0.001(3)
C12 0.024(4) 0.015(4) 0.010(4) 0.003(3) 0.001(3) -0.003(3)
C13 0.050(6) 0.018(5) 0.008(4) -0.004(4) 0.001(4) 0.001(4)
C14 0.033(5) 0.029(5) 0.012(4) 0.002(4) 0.001(4) -0.003(4)
C15 0.032(5) 0.028(5) 0.017(4) 0.002(4) -0.003(4) -0.007(4)
C16 0.031(5) 0.023(5) 0.019(4) 0.003(4) -0.004(4) -0.002(4)
C17 0.030(3) 0.015(3) 0.019(3) -0.001(3) -0.004(3) 0.000(3)
C18 0.031(3) 0.015(3) 0.021(4) 0.005(3) -0.003(3) -0.004(3)
C19 0.049(6) 0.012(4) 0.014(4) -0.005(4) -0.008(4) -0.003(4)
C20 0.035(3) 0.023(3) 0.018(3) 0.002(3) 0.000(4) -0.005(3)
C21 0.029(5) 0.024(6) 0.011(6) 0.003(4) 0.003(3) 0.003(4)
C22 0.023(5) 0.020(5) 0.016(5) -0.002(3) 0.003(4) 0.001(4)
C23 0.036(5) 0.023(5) 0.013(5) 0.000(4) 0.005(4) -0.001(4)
C24 0.041(5) 0.026(5) 0.014(4) 0.004(4) 0.004(4) -0.007(4)
C25 0.028(5) 0.042(6) 0.010(4) 0.009(4) 0.008(4) 0.003(4)
C26 0.033(5) 0.022(5) 0.020(5) 0.002(4) 0.009(4) 0.001(4)
C27 0.035(5) 0.020(5) 0.020(5) -0.002(4) 0.004(4) 0.001(4)
C28 0.046(6) 0.031(6) 0.013(4) 0.004(4) 0.010(4) 0.005(4)
C29 0.030(5) 0.019(5) 0.015(5) 0.009(4) 0.007(4) 0.001(4)
C30 0.028(5) 0.025(5) 0.013(4) 0.009(4) 0.000(4) 0.004(4)
C31 0.025(5) 0.028(5) 0.015(4) 0.000(4) 0.000(4) 0.005(4)
C32 0.025(5) 0.034(6) 0.016(4) -0.003(4) -0.006(4) -0.002(4)
C33 0.021(5) 0.037(6) 0.012(5) 0.007(4) -0.002(3) -0.002(4)
C34 0.038(5) 0.028(5) 0.015(4) 0.010(4) 0.004(4) 0.010(4)
C35 0.041(6) 0.024(5) 0.021(5) 0.004(4) 0.004(4) 0.004(4)
C36 0.034(5) 0.037(6) 0.012(4) 0.007(4) -0.007(4) 0.001(4)
C37 0.052(7) 0.045(7) 0.038(7) -0.002(5) 0.000(5) 0.015(6)
C38 0.068(8) 0.035(7) 0.038(6) -0.005(6) -0.006(6) 0.010(6)

loop_
_atom_type_symbol
_atom_type_description
_atom_type_scat_dispersion_real
_atom_type_scat_dispersion_imag
_atom_type_scat_source
C C 0.0033 0.0016 'International Tables Vol C Tables 4.2.6.8 and 6.1.1.4'
H H 0.0000 0.0000 'International Tables Vol C Tables 4.2.6.8 and 6.1.1.4'
N N 0.0061 0.0033 'International Tables Vol C Tables 4.2.6.8 and 6.1.1.4'
O O 0.0106 0.0060 'International Tables Vol C Tables 4.2.6.8 and 6.1.1.4'
U U -9.6767 9.6646 'International Tables Vol C Tables 4.2.6.8 and 6.1.1.4'

loop_
_geom_angle_atom_site_label_1
_geom_angle_atom_site_label_2
_geom_angle_atom_site_label_3
_geom_angle_site_symmetry_1
_geom_angle_site_symmetry_3
_geom_angle
_geom_angle_publ_flag
O2 U1 O1 . . 177.5(6) ?
O2 U1 O11 . . 91.5(4) ?
O1 U1 O11 . . 88.0(3) ?
O2 U1 O13 . 1_565 90.2(4) ?
O1 U1 O13 . 1_565 89.4(4) ?
O11 U1 O13 . 1_565 160.2(3) ?
O2 U1 O17 . . 92.1(5) ?
O1 U1 O17 . . 90.0(3) ?
O11 U1 O17 . . 73.2(3) ?
O13 U1 O17 1_565 . 126.5(2) ?
O2 U1 O5 . . 89.0(5) ?
O1 U1 O5 . . 88.5(4) ?
O11 U1 O5 . . 80.8(3) ?
O13 U1 O5 1_565 . 79.4(2) ?
O17 U1 O5 . . 154.0(2) ?
O2 U1 O18 . . 87.7(4) ?
O1 U1 O18 . . 94.5(4) ?
O11 U1 O18 . . 126.3(3) ?
O13 U1 O18 1_565 . 73.5(2) ?
O17 U1 O18 . . 53.2(2) ?
O5 U1 O18 . . 152.7(3) ?
O4B U2 O3B . . 172.3(7) ?
O3A U2 O4A . . 172.0(6) ?
O3A U2 O7A . 1_545 95.6(5) ?
O4A U2 O7A . 1_545 88.3(5) ?
O3A U2 O7B . 1_545 114.4(6) ?
O4A U2 O7B . 1_545 69.7(6) ?
O7A U2 O7B 1_545 1_545 18.8(4) ?
O3A U2 O6A . . 89.2(5) ?
O4A U2 O6A . . 84.4(4) ?
O7A U2 O6A 1_545 . 154.9(4) ?
O4B U2 O6B . . 92.1(6) ?
O3B U2 O6B . . 82.1(6) ?
O7B U2 O6B 1_545 . 160.0(5) ?
O3A U2 O19 . . 98.4(4) ?
O4B U2 O19 . . 99.1(5) ?
O3B U2 O19 . . 80.1(6) ?
O4A U2 O19 . . 89.3(4) ?
O7A U2 O19 1_545 . 74.5(3) ?
O7B U2 O19 1_545 . 72.5(4) ?
O6A U2 O19 . . 129.3(3) ?
O6B U2 O19 . . 122.9(3) ?
O3A U2 O12 . . 88.4(4) ?
O4B U2 O12 . . 92.4(5) ?
O3B U2 O12 . . 92.3(6) ?
O4A U2 O12 . . 86.2(5) ?
O7A U2 O12 1_545 . 72.5(4) ?
O7B U2 O12 1_545 . 75.1(4) ?
O6A U2 O12 . . 83.0(3) ?
O6B U2 O12 . . 87.5(4) ?
O19 U2 O12 . . 146.8(3) ?
O3A U2 O20 . . 89.8(4) ?
O4B U2 O20 . . 78.5(5) ?
O3B U2 O20 . . 95.1(6) ?
O4A U2 O20 . . 93.4(5) ?
O7A U2 O20 1_545 . 127.0(4) ?
O7B U2 O20 1_545 . 123.0(4) ?
O6A U2 O20 . . 77.5(3) ?
O6B U2 O20 . . 75.7(4) ?
O19 U2 O20 . . 52.7(3) ?
O12 U2 O20 . . 160.5(3) ?
C8A O5 U1 . . 137.5(6) ?
C8B O5 U1 . . 136.8(7) ?
C8A O6A U2 . . 138.7(10) ?
C10A O7A U2 . 1_565 138.6(11) ?
C8B O6B U2 . . 138.0(13) ?
C1 O9 C7 . . 118.5(8) ?
C2 O10 C9 . . 119.6(9) ?
C18 O11 U1 . . 156.5(7) ?
C18 O12 U2 . . 133.4(7) ?
C20 O13 U1 . 1_545 144.5(8) ?
C11 O15 C17 . . 114.5(6) ?
C12 O16 C19 . . 117.8(7) ?
C21 O17 U1 . . 95.8(6) ?
C21 O18 U1 . . 92.9(6) ?
C29 O19 U2 . . 94.2(6) ?
C29 O20 U2 . . 93.1(7) ?
C28 N1 H1A . . 116.(6) ?
C28 N1 H1B . . 109.(6) ?
H1A N1 H1B . . 104.(5) ?
C28 N1 H1C . . 113.(6) ?
H1A N1 H1C . . 104.(5) ?
H1B N1 H1C . . 110.(2) ?
C36 N2 H2A . . 110.(5) ?
C36 N2 H2B . . 109.(5) ?
H2A N2 H2B . . 109.(2) ?
C36 N2 H2C . . 112.(5) ?
H2A N2 H2C . . 108.(2) ?
H2B N2 H2C . . 109.(2) ?
C6 C1 O9 . . 126.6(10) ?
C6 C1 C2 . . 120.8(11) ?
O9 C1 C2 . . 112.5(9) ?
C3 C2 O10 . . 128.1(11) ?
C3 C2 C1 . . 117.1(12) ?
O10 C2 C1 . . 114.8(9) ?
C4 C3 C2 . . 121.2(12) ?
C4 C3 H3 . . 119.400000 ?
C2 C3 H3 . . 119.400000 ?
C3 C4 C5 . . 124.1(11) ?
C3 C4 H4 . . 118.000000 ?
C5 C4 H4 . . 118.000000 ?
C4 C5 C6 . . 116.8(11) ?
C4 C5 H5 . . 121.600000 ?
C6 C5 H5 . . 121.600000 ?
C1 C6 C5 . . 119.8(12) ?
C1 C6 H6 . . 120.100000 ?
C5 C6 H6 . . 120.100000 ?
O9 C7 C8B . . 105.9(9) ?
O9 C7 C8A . . 107.9(8) ?
O9 C7 H7A . . 110.100000 ?
C8A C7 H7A . . 109.000000 ?
O9 C7 H7B . . 110.200000 ?
C8A C7 H7B . . 111.000000 ?
H7A C7 H7B . . 108.600000 ?
O9 C7 H7C . . 110.800000 ?
C8B C7 H7C . . 109.100000 ?
O9 C7 H7D . . 110.600000 ?
C8B C7 H7D . . 111.600000 ?
H7C C7 H7D . . 108.900000 ?
O5 C8A O6A . . 125.0(9) ?
O5 C8A C7 . . 118.3(9) ?
O6A C8A C7 . . 116.7(10) ?
O6B C8B O5 . . 123.4(11) ?
O6B C8B C7 . . 117.9(12) ?
O5 C8B C7 . . 118.6(10) ?
O10 C9 C10A . . 116.6(8) ?
O10 C9 C10B . . 105.4(8) ?
O10 C9 H9A . . 110.100000 ?
C10A C9 H9A . . 113.000000 ?
O10 C9 H9B . . 106.200000 ?
C10A C9 H9B . . 102.600000 ?
H9A C9 H9B . . 107.400000 ?
O10 C9 H9C . . 112.600000 ?
C10B C9 H9C . . 112.400000 ?
O10 C9 H9D . . 108.700000 ?
C10B C9 H9D . . 109.000000 ?
H9C C9 H9D . . 108.600000 ?
O8A C10A O7A . . 133.3(9) ?
O8A C10A C9 . . 116.3(11) ?
O7A C10A C9 . . 107.8(9) ?
O8B C10B O7B . . 116.0(7) ?
O8B C10B C9 . . 126.2(11) ?
O7B C10B C9 . . 117.8(10) ?
O15 C11 C16 . . 124.0(8) ?
O15 C11 C12 . . 115.4(7) ?
C16 C11 C12 . . 120.6(8) ?
O16 C12 C11 . . 116.8(7) ?
O16 C12 C13 . . 124.3(8) ?
C11 C12 C13 . . 118.8(8) ?
C14 C13 C12 . . 120.4(9) ?
C14 C13 H13 . . 119.800000 ?
C12 C13 H13 . . 119.800000 ?
C15 C14 C13 . . 119.3(9) ?
C15 C14 H14 . . 120.400000 ?
C13 C14 H14 . . 120.400000 ?
C16 C15 C14 . . 120.3(8) ?
C16 C15 H15 . . 119.800000 ?
C14 C15 H15 . . 119.800000 ?
C11 C16 C15 . . 120.2(9) ?
C11 C16 H16 . . 119.900000 ?
C15 C16 H16 . . 119.900000 ?
O15 C17 C18 . . 108.7(7) ?
O15 C17 H17A . . 109.900000 ?
C18 C17 H17A . . 109.900000 ?
O15 C17 H17B . . 109.900000 ?
C18 C17 H17B . . 109.900000 ?
H17A C17 H17B . . 108.300000 ?
O12 C18 O11 . . 123.6(9) ?
O12 C18 C17 . . 122.8(8) ?
O11 C18 C17 . . 113.3(8) ?
O16 C19 C20 . . 110.0(8) ?
O16 C19 H19A . . 109.700000 ?
C20 C19 H19A . . 109.700000 ?
O16 C19 H19B . . 109.700000 ?
C20 C19 H19B . . 109.700000 ?
H19A C19 H19B . . 108.200000 ?
O13 C20 O14 . . 121.4(10) ?
O13 C20 C19 . . 120.4(9) ?
O14 C20 C19 . . 118.2(9) ?
O17 C21 O18 . . 117.8(10) ?
O17 C21 C22 . . 120.0(10) ?
O18 C21 C22 . . 122.2(10) ?
C27 C22 C23 . . 117.1(9) ?
C27 C22 C21 . . 120.4(10) ?
C23 C22 C21 . . 122.5(9) ?
C24 C23 C22 . . 120.4(10) ?
C24 C23 H23 . . 119.800000 ?
C22 C23 H23 . . 119.800000 ?
C25 C24 C23 . . 121.3(10) ?
C25 C24 H24 . . 119.400000 ?
C23 C24 H24 . . 119.400000 ?
C24 C25 C26 . . 119.7(9) ?
C24 C25 C28 . . 122.5(10) ?
C26 C25 C28 . . 117.8(9) ?
C27 C26 C25 . . 118.7(10) ?
C27 C26 H26 . . 120.700000 ?
C25 C26 H26 . . 120.700000 ?
C26 C27 C22 . . 122.9(10) ?
C26 C27 H27 . . 118.600000 ?
C22 C27 H27 . . 118.600000 ?
N1 C28 C25 . . 109.5(7) ?
N1 C28 H28A . . 109.800000 ?
C25 C28 H28A . . 109.800000 ?
N1 C28 H28B . . 109.800000 ?
C25 C28 H28B . . 109.800000 ?
H28A C28 H28B . . 108.200000 ?
O20 C29 O19 . . 120.1(11) ?
O20 C29 C30 . . 121.3(9) ?
O19 C29 C30 . . 118.5(9) ?
C31 C30 C35 . . 120.5(9) ?
C31 C30 C29 . . 119.8(9) ?
C35 C30 C29 . . 119.7(9) ?
C30 C31 C32 . . 121.3(9) ?
C30 C31 H31 . . 119.400000 ?
C32 C31 H31 . . 119.400000 ?
C33 C32 C31 . . 119.4(9) ?
C33 C32 H32 . . 120.300000 ?
C31 C32 H32 . . 120.300000 ?
C34 C33 C32 . . 119.7(9) ?
C34 C33 C36 . . 121.5(10) ?
C32 C33 C36 . . 118.9(10) ?
C33 C34 C35 . . 120.4(9) ?
C33 C34 H34 . . 119.800000 ?
C35 C34 H34 . . 119.800000 ?
C30 C35 C34 . . 118.7(10) ?
C30 C35 H35 . . 120.600000 ?
C34 C35 H35 . . 120.600000 ?
N2 C36 C33 . . 109.7(8) ?
N2 C36 H36A . . 109.700000 ?
C33 C36 H36A . . 109.700000 ?
N2 C36 H36B . . 109.700000 ?
C33 C36 H36B . . 109.700000 ?
H36A C36 H36B . . 108.200000 ?
N3 C37 C38 . . 177.2(14) ?
C37 C38 H38A . . 109.500000 ?
C37 C38 H38B . . 109.500000 ?
H38A C38 H38B . . 109.500000 ?
C37 C38 H38C . . 109.500000 ?
H38A C38 H38C . . 109.500000 ?
H38B C38 H38C . . 109.500000 ?

loop_
_geom_bond_atom_site_label_1
_geom_bond_atom_site_label_2
_geom_bond_site_symmetry_2
_geom_bond_distance
_geom_bond_publ_flag
U1 O2 . 1.735(7) ?
U1 O1 . 1.753(7) ?
U1 O11 . 2.281(9) ?
U1 O13 1_565 2.323(8) ?
U1 O17 . 2.417(7) ?
U1 O5 . 2.445(8) ?
U1 O18 . 2.465(7) ?
U2 O3A . 1.732(6) ?
U2 O4B . 1.731(7) ?
U2 O3B . 1.783(7) ?
U2 O4A . 1.790(7) ?
U2 O7A 1_545 2.266(11) ?
U2 O7B 1_545 2.284(12) ?
U2 O6A . 2.378(9) ?
U2 O6B . 2.384(12) ?
U2 O19 . 2.412(7) ?
U2 O12 . 2.431(8) ?
U2 O20 . 2.447(8) ?
O5 C8A . 1.254(13) ?
O5 C8B . 1.254(16) ?
O6A C8A . 1.253(7) ?
O7A C10A . 1.205(7) ?
O8A C10A . 1.199(6) ?
O6B C8B . 1.254(7) ?
O7B C10B . 1.294(7) ?
O8B C10B . 1.294(7) ?
O9 C1 . 1.375(12) ?
O9 C7 . 1.435(13) ?
O10 C2 . 1.383(15) ?
O10 C9 . 1.427(7) ?
O11 C18 . 1.286(12) ?
O12 C18 . 1.222(12) ?
O13 C20 . 1.249(12) ?
O14 C20 . 1.254(13) ?
O15 C11 . 1.384(10) ?
O15 C17 . 1.441(11) ?
O16 C12 . 1.364(10) ?
O16 C19 . 1.391(11) ?
O17 C21 . 1.265(13) ?
O18 C21 . 1.289(13) ?
O19 C29 . 1.256(12) ?
O20 C29 . 1.233(13) ?
N1 C28 . 1.472(13) ?
N1 H1A . 0.97(6) ?
N1 H1B . 0.906(15) ?
N1 H1C . 0.904(15) ?
N2 C36 . 1.504(13) ?
N2 H2A . 0.911(15) ?
N2 H2B . 0.908(15) ?
N2 H2C . 0.912(15) ?
N3 C37 . 1.126(16) ?
C1 C6 . 1.351(16) ?
C1 C2 . 1.438(16) ?
C2 C3 . 1.365(16) ?
C3 C4 . 1.330(18) ?
C3 H3 . 0.950000 ?
C4 C5 . 1.359(18) ?
C4 H4 . 0.950000 ?
C5 C6 . 1.430(17) ?
C5 H5 . 0.950000 ?
C6 H6 . 0.950000 ?
C7 C8B . 1.518(7) ?
C7 C8A . 1.522(7) ?
C7 H7A . 0.959900 ?
C7 H7B . 0.960000 ?
C7 H7C . 0.960000 ?
C7 H7D . 0.960000 ?
C9 C10A . 1.510(3) ?
C9 C10B . 1.529(3) ?
C9 H9A . 0.960000 ?
C9 H9B . 0.960000 ?
C9 H9C . 0.960000 ?
C9 H9D . 0.960000 ?
C11 C16 . 1.386(12) ?
C11 C12 . 1.388(12) ?
C12 C13 . 1.410(12) ?
C13 C14 . 1.397(13) ?
C13 H13 . 0.950000 ?
C14 C15 . 1.390(14) ?
C14 H14 . 0.950000 ?
C15 C16 . 1.390(13) ?
C15 H15 . 0.950000 ?
C16 H16 . 0.950000 ?
C17 C18 . 1.505(13) ?
C17 H17A . 0.990000 ?
C17 H17B . 0.990000 ?
C19 C20 . 1.494(14) ?
C19 H19A . 0.990000 ?
C19 H19B . 0.990000 ?
C21 C22 . 1.450(15) ?
C22 C27 . 1.401(14) ?
C22 C23 . 1.401(15) ?
C23 C24 . 1.372(14) ?
C23 H23 . 0.950000 ?
C24 C25 . 1.371(15) ?
C24 H24 . 0.950000 ?
C25 C26 . 1.404(15) ?
C25 C28 . 1.518(13) ?
C26 C27 . 1.358(14) ?
C26 H26 . 0.950000 ?
C27 H27 . 0.950000 ?
C28 H28A . 0.990000 ?
C28 H28B . 0.990000 ?
C29 C30 . 1.518(14) ?
C30 C31 . 1.357(14) ?
C30 C35 . 1.407(14) ?
C31 C32 . 1.405(13) ?
C31 H31 . 0.950000 ?
C32 C33 . 1.397(15) ?
C32 H32 . 0.950000 ?
C33 C34 . 1.393(15) ?
C33 C36 . 1.505(13) ?
C34 C35 . 1.413(13) ?
C34 H34 . 0.950000 ?
C35 H35 . 0.950000 ?
C36 H36A . 0.990000 ?
C36 H36B . 0.990000 ?
C37 C38 . 1.453(17) ?
C38 H38A . 0.980000 ?
C38 H38B . 0.980000 ?
C38 H38C . 0.980000 ?

loop_
_geom_hbond_atom_site_label_D
_geom_hbond_atom_site_label_H
_geom_hbond_atom_site_label_A
_geom_hbond_site_symmetry_A
_geom_hbond_distance_DH
_geom_hbond_distance_HA
_geom_hbond_distance_DA
_geom_hbond_angle_DHA
_geom_hbond_publ_flag
N1 H1A O5 2_675 0.97(6) 2.30(6) 3.094(11) 138.(7) ?
N1 H1A O9 2_675 0.97(6) 2.07(6) 2.899(11) 142.(7) ?
N1 H1B O14 2_665 0.906(15) 1.87(5) 2.699(10) 151.(8) ?
N1 H1C O8A^a 2_675 0.904(15) 2.16(5) 2.945(14) 145.(7) ?
N1 H1C O8B^b 2_675 0.904(15) 1.81(4) 2.641(17) 151.(7) ?
N1 H1C O10 2_675 0.904(15) 2.42(8) 2.952(12) 118.(7) ?
N2 H2A O14 2_664 0.911(15) 1.94(4) 2.756(11) 148.(7) ?
N2 H2A O16 2_664 0.911(15) 2.46(5) 3.179(10) 136.(5) ?
N2 H2B O8A^a 2_674 0.908(15) 2.25(5) 2.957(17) 135.(5) ?
N2 H2B O7B^b 2_674 0.908(15) 2.27(6) 2.981(16) 134.(7) ?
N2 H2B O8B^b 2_674 0.908(15) 2.53(5) 3.213(19) 133.(5) ?
N2 H2C O12 2_664 0.912(15) 2.56(7) 3.157(12) 124.(6) ?
N2 H2C O15 2_664 0.912(15) 2.27(5) 2.997(10) 137.(6) ?
C7 H7D^b O20 . 0.960000 2.590000 3.088(14) 112.700000 ?
C17 H17B O17 . 0.990000 2.470000 2.972(12) 110.900000 ?
C28 H28B O6B^b 4 0.990000 2.400000 3.172(17) 134.700000 ?
C38 H38A O6A^a . 0.980000 2.360000 3.287(17) 157.400000 ?
